data_7051259
loop_
_publ_author_name
'H. Brunner'
'C. Val\'erio'
'M. Zabel'

_publ_section_title
;
 Optically active transition metal complexes. Part 123: new chiral
 half-sandwich ruthenium complexes, in which the arene ligand is
 tethered to a PN ligand
;
_journal_issue 5
_journal_name_full 'New J. Chem.'
_journal_page_first 275
_journal_page_last 279
_journal_paper_doi 10.1039/a909262e
_journal_volume 24
_journal_year 2000
_chemical_compound_source 'see text'
_chemical_formula_moiety 'C44 H40 N P2 Ru, F6 P'
_chemical_formula_sum 'C44 H40 F6 N P3 Ru'
_chemical_formula_weight 890.75
_chemical_name_systematic
;
 ?
;
_space_group_IT_number 14
_symmetry_cell_setting monoclinic
_symmetry_space_group_name_Hall '-P 2ybc'
_symmetry_space_group_name_H-M 'P 1 21/c 1'
_atom_sites_solution_hydrogens geom
_atom_sites_solution_primary direct
_atom_sites_solution_secondary difmap
_cell_angle_alpha 90
_cell_angle_beta 101.074(12)
_cell_angle_gamma 90
_cell_formula_units_Z 4
_cell_length_a 10.8328(12)
_cell_length_b 24.560(2)
_cell_length_c 17.0067(15)
_cell_measurement_reflns_used 8000
_cell_measurement_temperature 297(2)
_cell_measurement_theta_max 20.5
_cell_measurement_theta_min 2.0
_cell_volume 4440.4(7)
_computing_cell_refinement 'STOE (1998)'
_computing_data_collection 'STOE (1998)'
_computing_data_reduction 'STOE (1998)'
_computing_molecular_graphics 'PLATON (Spek, 1990)'
_computing_publication_material 'PLATON (Spek, 1990)'
_computing_structure_refinement 'SHELXL-97 (Sheldrick, 1997)'
_computing_structure_solution 'SIR-97 (Altomare, 1993)'
_diffrn_ambient_temperature 297(2)
_diffrn_measured_fraction_theta_full 0.992
_diffrn_measured_fraction_theta_max 0.992
_diffrn_measurement_device_type 'STOE-IPDS diffractometer'
_diffrn_measurement_method rotation
_diffrn_radiation_monochromator graphite
_diffrn_radiation_source 'fine-focus sealed tube'
_diffrn_radiation_type 'Mo K\a'
_diffrn_radiation_wavelength 0.71073
_diffrn_reflns_av_R_equivalents 0.1630
_diffrn_reflns_av_sigmaI/netI 0.1830
_diffrn_reflns_limit_h_max 13
_diffrn_reflns_limit_h_min -13
_diffrn_reflns_limit_k_max 30
_diffrn_reflns_limit_k_min -30
_diffrn_reflns_limit_l_max 20
_diffrn_reflns_limit_l_min -20
_diffrn_reflns_number 57915
_diffrn_reflns_theta_full 25.91
_diffrn_reflns_theta_max 25.91
_diffrn_reflns_theta_min 2.06
_diffrn_standards_decay_% 0
_diffrn_standards_interval_count 0
_diffrn_standards_interval_time 0
_diffrn_standards_number 0
_exptl_absorpt_coefficient_mu 0.52
_exptl_absorpt_correction_type none
_exptl_crystal_colour 'translucent yellow'
_exptl_crystal_density_diffrn 1.332
_exptl_crystal_density_method 'Not Measured'
_exptl_crystal_description needle
_exptl_crystal_F_000 1816
_exptl_crystal_size_max 0.40
_exptl_crystal_size_mid 0.02
_exptl_crystal_size_min 0.02
_refine_diff_density_max 0.933
_refine_diff_density_min -0.303
_refine_diff_density_rms 0.099
_refine_ls_abs_structure_details none
_refine_ls_extinction_method none
_refine_ls_goodness_of_fit_ref 0.843
_refine_ls_hydrogen_treatment constr
_refine_ls_matrix_type full
_refine_ls_number_parameters 496
_refine_ls_number_reflns 8584
_refine_ls_number_restraints 0
_refine_ls_restrained_S_all 0.843
_refine_ls_R_factor_all 0.1849
_refine_ls_R_factor_gt 0.0573
_refine_ls_shift/su_max 0.001
_refine_ls_shift/su_mean 0.000
_refine_ls_structure_factor_coef Fsqd
_refine_ls_weighting_details 'calc w=1/[\s^2^(Fo^2^)+(0.0490P)^2^+0.0000P] where P=(Fo^2^+2Fc^2^)/3'
_refine_ls_weighting_scheme calc
_refine_ls_wR_factor_gt 0.1154
_refine_ls_wR_factor_ref 0.1536
_reflns_number_gt 3295
_reflns_number_total 8584
_reflns_threshold_expression 2sigma(i)
_cod_data_source_file a909262e.txt
_cod_data_source_block 99029
_cod_depositor_comments
;
The following automatic conversions were performed:
'_symmetry_cell_setting' value 'Monoclinic' changed to 'monoclinic'
according to '/home/saulius/struct/CIF-dictionaries/cif_core.dic'
dictionary named 'cif_core.dic' version 2.4.1 from 2010-06-29.

Automatic conversion script
Id: cif_fix_enum 1527 2010-12-29 10:47:43Z saulius 
;
_cod_original_sg_symbol_H-M 'P 21/c'
_cod_database_code 7051259

loop_
_symmetry_equiv_pos_as_xyz
x,y,z
-x,1/2+y,1/2-z
-x,-y,-z
x,1/2-y,1/2+z

loop_
_atom_site_aniso_label
_atom_site_aniso_U_11
_atom_site_aniso_U_22
_atom_site_aniso_U_33
_atom_site_aniso_U_23
_atom_site_aniso_U_13
_atom_site_aniso_U_12
Ru1 0.0430(3) 0.0675(4) 0.0417(3) 0.0021(4) 0.0060(2) 0.0002(4)
P1 0.0431(10) 0.0717(15) 0.0460(12) 0.0026(10) 0.0064(9) -0.0025(9)
P2 0.0447(11) 0.0666(15) 0.0498(12) 0.0000(11) 0.0074(9) 0.0012(10)
N1 0.047(4) 0.075(5) 0.047(4) -0.001(4) 0.013(3) -0.004(3)
C1 0.062(5) 0.069(5) 0.037(4) 0.007(4) 0.013(4) 0.002(4)
C2 0.048(4) 0.088(6) 0.046(4) -0.014(5) 0.011(4) -0.005(5)
C3 0.055(5) 0.080(6) 0.056(5) 0.010(5) 0.013(4) 0.002(4)
C4 0.067(5) 0.073(6) 0.042(5) 0.004(4) -0.001(4) -0.004(4)
C5 0.071(5) 0.070(6) 0.045(5) 0.009(4) 0.019(4) 0.004(4)
C6 0.055(4) 0.075(6) 0.054(5) -0.003(4) 0.014(4) -0.010(4)
C7 0.044(4) 0.076(6) 0.055(5) -0.002(5) 0.002(4) 0.002(4)
C8 0.047(5) 0.087(7) 0.052(5) 0.018(5) 0.008(4) 0.004(4)
C9 0.053(5) 0.100(8) 0.064(6) 0.011(6) 0.006(4) 0.010(5)
C10 0.065(6) 0.089(8) 0.084(7) 0.003(6) 0.018(5) 0.019(5)
C11 0.066(6) 0.081(7) 0.084(7) -0.002(5) 0.023(5) 0.017(5)
C12 0.072(5) 0.065(6) 0.051(5) -0.006(4) 0.014(4) 0.000(4)
C13 0.071(6) 0.090(7) 0.063(6) -0.003(5) 0.009(4) -0.012(5)
C14 0.076(6) 0.105(7) 0.069(6) 0.018(5) 0.021(5) 0.000(5)
C15 0.050(4) 0.086(6) 0.042(4) -0.008(5) 0.013(3) -0.007(5)
C16 0.070(5) 0.084(6) 0.044(5) -0.007(4) 0.017(4) 0.004(5)
C17 0.073(6) 0.097(8) 0.073(7) 0.002(6) 0.020(5) 0.020(5)
C18 0.108(8) 0.095(8) 0.064(7) -0.004(6) 0.018(6) 0.005(7)
C19 0.084(7) 0.089(7) 0.067(6) -0.014(6) 0.005(5) -0.013(6)
C20 0.066(5) 0.080(7) 0.055(5) -0.005(5) 0.013(4) -0.003(5)
C21 0.063(5) 0.071(6) 0.042(4) 0.003(4) 0.001(4) -0.005(4)
C22 0.082(6) 0.119(9) 0.052(6) 0.008(6) 0.003(5) 0.026(6)
C23 0.139(10) 0.122(10) 0.062(7) 0.022(7) 0.004(7) 0.050(8)
C24 0.223(16) 0.080(8) 0.049(7) 0.014(6) 0.014(9) 0.020(10)
C25 0.132(10) 0.100(9) 0.048(6) 0.000(6) 0.020(6) -0.021(7)
C26 0.087(6) 0.089(7) 0.050(5) -0.007(5) 0.015(5) -0.008(5)
C27 0.036(4) 0.056(5) 0.055(5) 0.004(4) 0.003(3) -0.003(4)
C28 0.059(5) 0.076(6) 0.057(5) -0.001(5) 0.015(4) -0.002(4)
C29 0.072(6) 0.083(7) 0.072(6) 0.007(5) 0.022(5) -0.009(5)
C30 0.067(5) 0.101(8) 0.066(6) -0.016(6) 0.029(4) -0.007(5)
C31 0.065(5) 0.081(7) 0.083(7) -0.008(6) 0.019(5) -0.001(5)
C32 0.048(4) 0.077(6) 0.067(6) 0.007(5) 0.015(4) -0.004(4)
C33 0.055(5) 0.064(6) 0.058(5) 0.000(4) 0.012(4) -0.006(4)
C34 0.069(5) 0.072(7) 0.060(6) -0.007(5) 0.011(4) 0.002(5)
C35 0.098(7) 0.067(7) 0.079(7) 0.013(6) 0.013(5) 0.026(6)
C36 0.115(8) 0.059(7) 0.104(9) 0.005(6) 0.018(7) -0.006(6)
C37 0.105(8) 0.077(8) 0.089(8) 0.000(6) -0.004(6) -0.017(6)
C38 0.064(5) 0.069(7) 0.082(7) 0.008(5) -0.001(5) -0.006(5)
C39 0.051(4) 0.069(6) 0.052(5) -0.005(4) 0.011(4) -0.010(4)
C40 0.053(5) 0.105(7) 0.052(5) 0.007(5) 0.003(4) -0.004(5)
C41 0.050(5) 0.125(9) 0.071(6) -0.012(6) -0.005(5) 0.005(5)
C42 0.061(6) 0.142(10) 0.065(7) 0.004(7) -0.012(5) -0.018(6)
C43 0.079(7) 0.129(9) 0.068(7) -0.028(6) 0.007(5) -0.013(6)
C44 0.063(6) 0.110(8) 0.076(7) -0.015(6) -0.002(5) 0.002(5)
P3 0.108(3) 0.132(4) 0.149(4) 0.037(3) 0.011(3) 0.011(2)
F1 0.255(13) 0.123(8) 0.48(2) -0.111(10) 0.117(14) -0.057(8)
F2 0.37(2) 0.325(19) 0.40(2) -0.029(16) 0.29(2) -0.043(16)
F3 0.157(8) 0.356(17) 0.252(13) -0.004(12) -0.062(9) 0.109(10)
F4 0.236(14) 0.44(3) 0.35(2) 0.04(2) -0.107(17) 0.116(17)
F5 0.49(3) 0.314(18) 0.204(13) 0.057(12) 0.155(17) -0.050(17)
F6 0.185(10) 0.183(11) 0.49(2) -0.022(13) 0.064(13) -0.012(9)

loop_
_atom_site_label
_atom_site_type_symbol
_atom_site_thermal_displace_type
_atom_site_fract_x
_atom_site_fract_y
_atom_site_fract_z
_atom_site_occupancy
_atom_site_U_iso_or_equiv
Ru1 Ru Uani 0.70640(6) 0.29291(3) 0.65898(4) 1.000 0.0510(2)
P1 P Uani 0.58833(17) 0.27031(9) 0.53679(12) 1.000 0.0539(7)
P2 P Uani 0.86522(17) 0.34950(9) 0.63382(12) 1.000 0.0539(7)
N1 N Uani 0.5525(5) 0.3476(3) 0.6473(4) 1.000 0.056(3)
C1 C Uani 0.6010(7) 0.2306(3) 0.7044(4) 1.000 0.056(3)
C2 C Uani 0.7125(6) 0.2076(4) 0.6863(4) 1.000 0.060(3)
C3 C Uani 0.8183(7) 0.2303(3) 0.7347(5) 1.000 0.063(3)
C4 C Uani 0.7747(8) 0.2684(3) 0.7860(5) 1.000 0.062(3)
C5 C Uani 0.6428(8) 0.2675(3) 0.7671(5) 1.000 0.061(3)
C6 C Uani 0.4633(7) 0.2231(3) 0.6554(5) 1.000 0.061(3)
C7 C Uani 0.4439(7) 0.2664(4) 0.5846(5) 1.000 0.059(3)
C8 C Uani 0.4390(7) 0.3241(4) 0.6159(5) 1.000 0.062(3)
C9 C Uani 0.3260(7) 0.3525(4) 0.6153(5) 1.000 0.073(4)
C10 C Uani 0.3284(9) 0.4028(4) 0.6468(6) 1.000 0.079(4)
C11 C Uani 0.4412(8) 0.4262(4) 0.6794(6) 1.000 0.076(4)
C12 C Uani 0.5511(8) 0.3983(4) 0.6779(5) 1.000 0.062(3)
C13 C Uani 0.4450(8) 0.1653(4) 0.6241(5) 1.000 0.075(4)
C14 C Uani 0.3702(8) 0.2343(4) 0.7100(5) 1.000 0.082(4)
C15 C Uani 0.6026(6) 0.2077(4) 0.4835(4) 1.000 0.059(3)
C16 C Uani 0.7173(8) 0.1819(4) 0.4903(5) 1.000 0.065(3)
C17 C Uani 0.7280(9) 0.1347(4) 0.4487(6) 1.000 0.080(4)
C18 C Uani 0.6225(11) 0.1113(4) 0.3992(6) 1.000 0.089(4)
C19 C Uani 0.5074(9) 0.1366(4) 0.3926(5) 1.000 0.081(4)
C20 C Uani 0.4978(8) 0.1836(4) 0.4329(5) 1.000 0.067(3)
C21 C Uani 0.5509(7) 0.3173(3) 0.4543(4) 1.000 0.060(3)
C22 C Uani 0.4370(9) 0.3449(4) 0.4288(5) 1.000 0.086(4)
C23 C Uani 0.4222(13) 0.3829(5) 0.3696(7) 1.000 0.110(5)
C24 C Uani 0.5196(17) 0.3960(5) 0.3335(6) 1.000 0.119(6)
C25 C Uani 0.6320(12) 0.3699(5) 0.3550(6) 1.000 0.093(5)
C26 C Uani 0.6481(9) 0.3310(4) 0.4142(5) 1.000 0.075(3)
C27 C Uani 0.9568(6) 0.3246(3) 0.5598(4) 1.000 0.050(3)
C28 C Uani 0.9826(7) 0.3564(4) 0.4978(5) 1.000 0.063(3)
C29 C Uani 1.0380(8) 0.3336(4) 0.4394(5) 1.000 0.075(4)
C30 C Uani 1.0727(8) 0.2801(4) 0.4430(5) 1.000 0.076(4)
C31 C Uani 1.0523(8) 0.2488(4) 0.5047(6) 1.000 0.076(4)
C32 C Uani 0.9912(7) 0.2705(4) 0.5621(5) 1.000 0.063(3)
C33 C Uani 0.8382(7) 0.4200(3) 0.6021(5) 1.000 0.059(3)
C34 C Uani 0.7242(8) 0.4351(4) 0.5506(5) 1.000 0.067(3)
C35 C Uani 0.7072(10) 0.4880(4) 0.5223(6) 1.000 0.082(4)
C36 C Uani 0.7993(11) 0.5262(4) 0.5440(7) 1.000 0.093(5)
C37 C Uani 0.9100(11) 0.5126(4) 0.5942(6) 1.000 0.093(5)
C38 C Uani 0.9260(8) 0.4606(4) 0.6209(5) 1.000 0.074(4)
C39 C Uani 0.9822(7) 0.3574(3) 0.7266(5) 1.000 0.057(3)
C40 C Uani 1.0930(7) 0.3277(4) 0.7434(5) 1.000 0.071(3)
C41 C Uani 1.1718(8) 0.3315(4) 0.8160(6) 1.000 0.084(4)
C42 C Uani 1.1453(9) 0.3658(5) 0.8728(6) 1.000 0.093(5)
C43 C Uani 1.0385(9) 0.3964(5) 0.8584(6) 1.000 0.093(4)
C44 C Uani 0.9548(8) 0.3922(4) 0.7852(6) 1.000 0.085(4)
P3 P Uani 1.0522(4) 0.10214(19) 0.6687(3) 1.000 0.131(2)
F1 F Uani 1.0236(12) 0.0459(4) 0.6467(10) 1.000 0.280(8)
F2 F Uani 1.1318(18) 0.1076(7) 0.6149(12) 1.000 0.336(11)
F3 F Uani 0.9390(10) 0.1268(6) 0.6278(8) 1.000 0.268(8)
F4 F Uani 1.1680(17) 0.0864(8) 0.7219(13) 1.000 0.364(13)
F5 F Uani 0.991(2) 0.0973(7) 0.7382(9) 1.000 0.324(12)
F6 F Uani 1.0831(11) 0.1624(5) 0.6991(11) 1.000 0.286(8)
H2 H Uiso 0.71470 0.18110 0.64750 1.000 0.0720
H3 H Uiso 0.90180 0.22210 0.73380 1.000 0.0760
H4 H Uiso 0.82420 0.29000 0.82470 1.000 0.0750
H5 H Uiso 0.59030 0.28830 0.79250 1.000 0.0740
H7A H Uiso 0.36850 0.25810 0.54450 1.000 0.0720
H9A H Uiso 0.24950 0.33650 0.59320 1.000 0.0880
H10A H Uiso 0.25370 0.42160 0.64640 1.000 0.0950
H11A H Uiso 0.44370 0.46060 0.70240 1.000 0.0910
H12A H Uiso 0.62730 0.41510 0.69880 1.000 0.0750
H13A H Uiso 0.50450 0.15770 0.59030 1.000 0.0900
H13B H Uiso 0.45780 0.14030 0.66830 1.000 0.0900
H13C H Uiso 0.36110 0.16120 0.59380 1.000 0.0900
H14A H Uiso 0.38420 0.20910 0.75390 1.000 0.0990
H14B H Uiso 0.38160 0.27080 0.73020 1.000 0.0990
H14C H Uiso 0.28600 0.23010 0.68020 1.000 0.0990
H16 H Uiso 0.78790 0.19650 0.52330 1.000 0.0780
H17A H Uiso 0.80620 0.11800 0.45330 1.000 0.0960
H18A H Uiso 0.63020 0.07930 0.37140 1.000 0.1060
H19A H Uiso 0.43640 0.12150 0.36060 1.000 0.0980
H20A H Uiso 0.41980 0.20060 0.42710 1.000 0.0810
H22A H Uiso 0.36930 0.33700 0.45320 1.000 0.1030
H23A H Uiso 0.34480 0.40000 0.35370 1.000 0.1310
H24A H Uiso 0.50960 0.42280 0.29420 1.000 0.1430
H25A H Uiso 0.69820 0.37840 0.32950 1.000 0.1110
H26A H Uiso 0.72520 0.31330 0.42790 1.000 0.0900
H28A H Uiso 0.96250 0.39320 0.49550 1.000 0.0760
H29A H Uiso 1.05200 0.35490 0.39690 1.000 0.0890
H30A H Uiso 1.11020 0.26520 0.40310 1.000 0.0910
H31A H Uiso 1.07920 0.21270 0.50860 1.000 0.0910
H32A H Uiso 0.97320 0.24830 0.60270 1.000 0.0760
H34A H Uiso 0.66080 0.40950 0.53580 1.000 0.0810
H35A H Uiso 0.63260 0.49750 0.48820 1.000 0.0980
H36A H Uiso 0.78680 0.56170 0.52480 1.000 0.1120
H37A H Uiso 0.97270 0.53850 0.60950 1.000 0.1120
H38A H Uiso 1.00180 0.45190 0.65430 1.000 0.0890
H40A H Uiso 1.11390 0.30480 0.70440 1.000 0.0850
H41A H Uiso 1.24440 0.31040 0.82650 1.000 0.1010
H42A H Uiso 1.20030 0.36850 0.92190 1.000 0.1110
H43A H Uiso 1.02120 0.42020 0.89750 1.000 0.1120
H44A H Uiso 0.88110 0.41260 0.77570 1.000 0.1020

loop_
_atom_type_symbol
_atom_type_description
_atom_type_scat_dispersion_real
_atom_type_scat_dispersion_imag
_atom_type_scat_source
Ru Ru -1.2594 0.8363 'International Tables Vol C Tables 4.2.6.8 and 6.1.1.4'
P P 0.1023 0.0942 'International Tables Vol C Tables 4.2.6.8 and 6.1.1.4'
N N 0.0061 0.0033 'International Tables Vol C Tables 4.2.6.8 and 6.1.1.4'
F F 0.0171 0.0103 'International Tables Vol C Tables 4.2.6.8 and 6.1.1.4'
H H 0.0000 0.0000 'International Tables Vol C Tables 4.2.6.8 and 6.1.1.4'
C C 0.0033 0.0016 'International Tables Vol C Tables 4.2.6.8 and 6.1.1.4'

loop_
_geom_angle_atom_site_label_1
_geom_angle_atom_site_label_2
_geom_angle_atom_site_label_3
_geom_angle
_geom_angle_site_symmetry_1
_geom_angle_site_symmetry_2
_geom_angle_site_symmetry_3
_geom_angle_publ_flag
P1 Ru1 P2 106.46(8) . . . yes
P1 Ru1 N1 77.08(19) . . . yes
P1 Ru1 C1 84.86(19) . . . yes
P1 Ru1 C2 87.04(19) . . . yes
P1 Ru1 C3 120.5(2) . . . yes
P1 Ru1 C4 147.0(2) . . . yes
P1 Ru1 C5 119.0(2) . . . yes
P2 Ru1 N1 101.61(19) . . . yes
P2 Ru1 C1 164.4(2) . . . yes
P2 Ru1 C2 129.32(19) . . . yes
P2 Ru1 C3 100.4(2) . . . yes
P2 Ru1 C4 102.8(2) . . . yes
P2 Ru1 C5 134.1(2) . . . yes
N1 Ru1 C1 91.3(3) . . . yes
N1 Ru1 C2 129.1(3) . . . yes
N1 Ru1 C3 145.9(3) . . . yes
N1 Ru1 C4 111.8(3) . . . yes
N1 Ru1 C5 83.7(3) . . . yes
C1 Ru1 C2 38.7(3) . . . yes
C1 Ru1 C3 64.1(3) . . . yes
C1 Ru1 C4 63.7(3) . . . yes
C1 Ru1 C5 38.0(3) . . . yes
C2 Ru1 C3 37.2(3) . . . yes
C2 Ru1 C4 62.3(3) . . . yes
C2 Ru1 C5 62.5(3) . . . yes
C3 Ru1 C4 37.3(3) . . . yes
C3 Ru1 C5 62.3(3) . . . yes
C4 Ru1 C5 37.1(3) . . . yes
Ru1 P1 C7 89.2(3) . . . yes
Ru1 P1 C15 125.1(2) . . . yes
Ru1 P1 C21 123.7(3) . . . yes
C7 P1 C15 109.2(4) . . . yes
C7 P1 C21 106.6(4) . . . yes
C15 P1 C21 100.5(3) . . . yes
Ru1 P2 C27 116.2(2) . . . yes
Ru1 P2 C33 122.9(3) . . . yes
Ru1 P2 C39 108.6(3) . . . yes
C27 P2 C33 100.9(4) . . . yes
C27 P2 C39 104.4(3) . . . yes
C33 P2 C39 101.5(4) . . . yes
F3 P3 F6 82.5(8) . . . yes
F4 P3 F5 86.9(11) . . . yes
F4 P3 F6 86.7(10) . . . yes
F5 P3 F6 85.0(9) . . . yes
F1 P3 F2 92.9(10) . . . yes
F1 P3 F3 99.1(9) . . . yes
F1 P3 F4 91.3(10) . . . yes
F1 P3 F5 91.3(9) . . . yes
F1 P3 F6 175.9(10) . . . yes
F2 P3 F3 103.0(10) . . . yes
F2 P3 F4 82.2(12) . . . yes
F2 P3 F5 168.4(12) . . . yes
F2 P3 F6 90.3(9) . . . yes
F3 P3 F4 168.1(11) . . . yes
F3 P3 F5 87.0(9) . . . yes
Ru1 N1 C8 113.6(6) . . . yes
Ru1 N1 C12 127.9(5) . . . yes
C8 N1 C12 117.6(7) . . . yes
Ru1 C1 C2 70.8(5) . . . yes
C2 C1 C5 104.9(7) . . . no
Ru1 C1 C5 72.3(5) . . . yes
Ru1 C1 C6 114.2(5) . . . yes
C2 C1 C6 126.7(6) . . . no
C5 C1 C6 127.7(7) . . . no
Ru1 C2 C3 74.0(5) . . . yes
Ru1 C2 C1 70.5(5) . . . yes
C1 C2 C3 110.5(7) . . . no
Ru1 C3 C4 71.9(5) . . . yes
Ru1 C3 C2 68.7(5) . . . yes
C2 C3 C4 107.1(7) . . . no
C3 C4 C5 107.0(7) . . . no
Ru1 C4 C3 70.7(5) . . . yes
Ru1 C4 C5 69.4(5) . . . yes
Ru1 C5 C4 73.5(5) . . . yes
Ru1 C5 C1 69.6(4) . . . yes
C1 C5 C4 110.4(7) . . . no
C1 C6 C7 107.3(6) . . . no
C1 C6 C13 110.0(6) . . . no
C1 C6 C14 109.1(6) . . . no
C7 C6 C13 111.8(7) . . . no
C7 C6 C14 109.5(6) . . . no
C13 C6 C14 109.0(7) . . . no
P1 C7 C6 111.0(5) . . . yes
P1 C7 C8 101.0(6) . . . yes
C6 C7 C8 111.5(7) . . . no
N1 C8 C7 116.1(7) . . . yes
N1 C8 C9 120.5(8) . . . yes
C7 C8 C9 123.3(7) . . . no
C8 C9 C10 120.1(8) . . . no
C9 C10 C11 119.7(9) . . . no
C10 C11 C12 119.4(9) . . . no
N1 C12 C11 122.6(8) . . . yes
P1 C15 C16 120.8(6) . . . yes
C16 C15 C20 117.6(8) . . . no
P1 C15 C20 121.7(6) . . . yes
C15 C16 C17 120.5(8) . . . no
C16 C17 C18 120.9(9) . . . no
C17 C18 C19 118.9(9) . . . no
C18 C19 C20 119.9(9) . . . no
C15 C20 C19 122.2(8) . . . no
C22 C21 C26 115.6(7) . . . no
P1 C21 C26 117.1(6) . . . yes
P1 C21 C22 127.1(6) . . . yes
C21 C22 C23 122.2(10) . . . no
C22 C23 C24 120.4(12) . . . no
C23 C24 C25 120.0(11) . . . no
C24 C25 C26 120.3(11) . . . no
C21 C26 C25 121.5(9) . . . no
P2 C27 C28 123.0(6) . . . yes
P2 C27 C32 118.5(6) . . . yes
C28 C27 C32 118.2(7) . . . no
C27 C28 C29 120.1(9) . . . no
C28 C29 C30 121.0(8) . . . no
C29 C30 C31 119.8(8) . . . no
C30 C31 C32 119.9(9) . . . no
C27 C32 C31 120.9(8) . . . no
P2 C33 C34 120.2(6) . . . yes
P2 C33 C38 123.9(6) . . . yes
C34 C33 C38 115.8(8) . . . no
C33 C34 C35 120.1(8) . . . no
C34 C35 C36 120.5(10) . . . no
C35 C36 C37 120.4(9) . . . no
C36 C37 C38 118.5(10) . . . no
C33 C38 C37 124.6(9) . . . no
P2 C39 C44 118.4(6) . . . yes
P2 C39 C40 123.3(6) . . . yes
C40 C39 C44 118.2(8) . . . no
C39 C40 C41 121.2(8) . . . no
C40 C41 C42 120.5(9) . . . no
C41 C42 C43 120.3(9) . . . no
C42 C43 C44 120.2(10) . . . no
C39 C44 C43 119.6(9) . . . no
Ru1 C2 H2 122.26 . . . no
C1 C2 H2 124.81 . . . no
C3 C2 H2 124.68 . . . no
C4 C3 H3 126.31 . . . no
Ru1 C3 H3 124.55 . . . no
C2 C3 H3 126.61 . . . no
Ru1 C4 H4 124.79 . . . no
C3 C4 H4 126.53 . . . no
C5 C4 H4 126.43 . . . no
Ru1 C5 H5 123.79 . . . no
C1 C5 H5 124.71 . . . no
C4 C5 H5 124.85 . . . no
P1 C7 H7A 110.96 . . . no
C6 C7 H7A 111.05 . . . no
C8 C7 H7A 110.96 . . . no
C8 C9 H9A 120.03 . . . no
C10 C9 H9A 119.82 . . . no
C9 C10 H10A 120.18 . . . no
C11 C10 H10A 120.16 . . . no
C10 C11 H11A 120.28 . . . no
C12 C11 H11A 120.29 . . . no
N1 C12 H12A 118.77 . . . no
C11 C12 H12A 118.60 . . . no
H13A C13 H13C 109.46 . . . no
H13B C13 H13C 109.43 . . . no
C6 C13 H13A 109.55 . . . no
C6 C13 H13B 109.55 . . . no
C6 C13 H13C 109.46 . . . no
H13A C13 H13B 109.37 . . . no
H14B C14 H14C 109.47 . . . no
C6 C14 H14C 109.41 . . . no
C6 C14 H14A 109.52 . . . no
C6 C14 H14B 109.43 . . . no
H14A C14 H14B 109.51 . . . no
H14A C14 H14C 109.49 . . . no
C15 C16 H16 119.79 . . . no
C17 C16 H16 119.69 . . . no
C18 C17 H17A 119.49 . . . no
C16 C17 H17A 119.58 . . . no
C17 C18 H18A 120.56 . . . no
C19 C18 H18A 120.54 . . . no
C18 C19 H19A 120.10 . . . no
C20 C19 H19A 120.00 . . . no
C15 C20 H20A 118.86 . . . no
C19 C20 H20A 118.97 . . . no
C21 C22 H22A 118.94 . . . no
C23 C22 H22A 118.87 . . . no
C22 C23 H23A 119.78 . . . no
C24 C23 H23A 119.80 . . . no
C23 C24 H24A 119.98 . . . no
C25 C24 H24A 120.06 . . . no
C24 C25 H25A 119.90 . . . no
C26 C25 H25A 119.78 . . . no
C21 C26 H26A 119.22 . . . no
C25 C26 H26A 119.31 . . . no
C29 C28 H28A 119.83 . . . no
C27 C28 H28A 120.10 . . . no
C28 C29 H29A 119.51 . . . no
C30 C29 H29A 119.53 . . . no
C31 C30 H30A 120.11 . . . no
C29 C30 H30A 120.07 . . . no
C30 C31 H31A 120.04 . . . no
C32 C31 H31A 120.04 . . . no
C27 C32 H32A 119.50 . . . no
C31 C32 H32A 119.61 . . . no
C35 C34 H34A 119.88 . . . no
C33 C34 H34A 120.03 . . . no
C36 C35 H35A 119.87 . . . no
C34 C35 H35A 119.59 . . . no
C35 C36 H36A 119.87 . . . no
C37 C36 H36A 119.76 . . . no
C36 C37 H37A 120.73 . . . no
C38 C37 H37A 120.73 . . . no
C33 C38 H38A 117.82 . . . no
C37 C38 H38A 117.56 . . . no
C39 C40 H40A 119.39 . . . no
C41 C40 H40A 119.44 . . . no
C40 C41 H41A 119.69 . . . no
C42 C41 H41A 119.82 . . . no
C41 C42 H42A 119.86 . . . no
C43 C42 H42A 119.84 . . . no
C42 C43 H43A 119.91 . . . no
C44 C43 H43A 119.86 . . . no
C39 C44 H44A 120.13 . . . no
C43 C44 H44A 120.26 . . . no

loop_
_geom_bond_atom_site_label_1
_geom_bond_atom_site_label_2
_geom_bond_distance
_geom_bond_site_symmetry_1
_geom_bond_site_symmetry_2
_geom_bond_publ_flag
Ru1 P1 2.289(2) . . yes
Ru1 P2 2.315(2) . . yes
Ru1 N1 2.120(6) . . yes
Ru1 C1 2.140(7) . . yes
Ru1 C2 2.144(10) . . yes
Ru1 C3 2.212(8) . . yes
Ru1 C4 2.228(8) . . yes
Ru1 C5 2.175(8) . . yes
P1 C7 1.899(8) . . yes
P1 C15 1.807(9) . . yes
P1 C21 1.802(7) . . yes
P2 C27 1.850(7) . . yes
P2 C33 1.820(8) . . yes
P2 C39 1.834(8) . . yes
P3 F3 1.424(13) . . yes
P3 F1 1.449(12) . . yes
P3 F2 1.38(2) . . yes
P3 F6 1.582(14) . . yes
P3 F4 1.45(2) . . yes
P3 F5 1.467(19) . . yes
N1 C8 1.370(10) . . yes
N1 C12 1.351(12) . . yes
C1 C5 1.406(11) . . no
C1 C2 1.420(11) . . no
C1 C6 1.574(11) . . no
C2 C3 1.393(11) . . no
C3 C4 1.421(11) . . no
C4 C5 1.403(12) . . no
C6 C13 1.516(12) . . no
C6 C14 1.521(12) . . no
C6 C7 1.590(12) . . no
C7 C8 1.518(14) . . no
C8 C9 1.407(12) . . no
C9 C10 1.345(14) . . no
C10 C11 1.368(14) . . no
C11 C12 1.378(13) . . no
C15 C16 1.380(12) . . no
C15 C20 1.416(11) . . no
C16 C17 1.375(14) . . no
C17 C18 1.406(15) . . no
C18 C19 1.378(15) . . no
C19 C20 1.357(13) . . no
C21 C22 1.402(12) . . no
C21 C26 1.401(12) . . no
C22 C23 1.360(15) . . no
C23 C24 1.36(2) . . no
C24 C25 1.36(2) . . no
C25 C26 1.375(14) . . no
C27 C32 1.378(12) . . no
C27 C28 1.383(11) . . no
C28 C29 1.374(12) . . no
C29 C30 1.365(14) . . no
C30 C31 1.353(13) . . no
C31 C32 1.387(13) . . no
C33 C38 1.373(12) . . no
C33 C34 1.419(12) . . no
C34 C35 1.385(14) . . no
C35 C36 1.368(15) . . no
C36 C37 1.373(16) . . no
C37 C38 1.355(14) . . no
C39 C44 1.388(13) . . no
C39 C40 1.387(11) . . no
C40 C41 1.363(13) . . no
C41 C42 1.353(15) . . no
C42 C43 1.362(15) . . no
C43 C44 1.396(14) . . no
C2 H2 0.9304 . . no
C3 H3 0.9297 . . no
C4 H4 0.9309 . . no
C5 H5 0.9303 . . no
C7 H7A 0.9797 . . no
C9 H9A 0.9289 . . no
C10 H10A 0.9306 . . no
C11 H11A 0.9292 . . no
C12 H12A 0.9302 . . no
C13 H13A 0.9608 . . no
C13 H13B 0.9598 . . no
C13 H13C 0.9601 . . no
C14 H14C 0.9601 . . no
C14 H14B 0.9595 . . no
C14 H14A 0.9591 . . no
C16 H16 0.9293 . . no
C17 H17A 0.9309 . . no
C18 H18A 0.9291 . . no
C19 H19A 0.9298 . . no
C20 H20A 0.9306 . . no
C22 H22A 0.9298 . . no
C23 H23A 0.9303 . . no
C24 H24A 0.9294 . . no
C25 H25A 0.9303 . . no
C26 H26A 0.9306 . . no
C28 H28A 0.9287 . . no
C29 H29A 0.9280 . . no
C30 H30A 0.9302 . . no
C31 H31A 0.9317 . . no
C32 H32A 0.9294 . . no
C34 H34A 0.9295 . . no
C35 H35A 0.9294 . . no
C36 H36A 0.9317 . . no
C37 H37A 0.9305 . . no
C38 H38A 0.9292 . . no
C40 H40A 0.9302 . . no
C41 H41A 0.9301 . . no
C42 H42A 0.9303 . . no
C43 H43A 0.9310 . . no
C44 H44A 0.9300 . . no

loop_
_geom_contact_atom_site_label_1
_geom_contact_atom_site_label_2
_geom_contact_distance
_geom_contact_site_symmetry_1
_geom_contact_site_symmetry_2
_geom_contact_publ_flag
Ru1 H16 3.5346 . . no
Ru1 H32A 3.3959 . . no
Ru1 H34A 3.5262 . . no
P1 H13A 3.1015 . . no
F3 C16 3.303(16) . . no
F3 H16 2.7660 . . no
F3 H2 2.8473 . . no
F4 H23A 2.6748 . 4_655 no
F6 H3 2.6078 . . no
F6 H14C 2.8232 . 1_655 no
F6 H32A 2.7940 . . no
N1 H34A 2.8527 . . no
C1 C25 3.526(13) . 4_555 no
C2 C16 3.403(11) . . no
C5 C26 3.473(12) . 4_555 no
C8 C22 3.219(12) . . no
C9 C14 3.310(13) . . no
C12 C34 3.253(12) . . no
C13 C20 3.438(12) . . no
C13 C15 3.359(11) . . no
C14 C9 3.310(13) . . no
C15 C13 3.359(11) . . no
C16 C2 3.403(11) . . no
C16 F3 3.303(16) . . no
C20 C13 3.438(12) . . no
C22 C8 3.219(12) . . no
C25 C1 3.526(13) . 4_554 no
C26 C34 3.444(13) . . no
C26 C5 3.473(12) . 4_554 no
C28 C38 3.435(13) . . no
C32 C40 3.375(12) . . no
C34 C12 3.253(12) . . no
C34 C26 3.444(13) . . no
C38 C44 3.224(13) . . no
C38 C28 3.435(13) . . no
C40 C32 3.375(12) . . no
C44 C38 3.224(13) . . no
C2 H16 3.0489 . . no
C2 H13A 2.7984 . . no
C3 H32A 3.0818 . . no
C5 H14B 2.7793 . . no
C7 H22A 2.8213 . . no
C7 H20A 3.0961 . . no
C8 H22A 2.7430 . . no
C8 H14B 2.5186 . . no
C9 H14B 2.7848 . . no
C9 H22A 2.9089 . . no
C10 H36A 3.0717 . 3_666 no
C12 H34A 2.9037 . . no
C13 H2 2.8979 . . no
C14 H5 2.8508 . . no
C15 H13A 2.5841 . . no
C15 H2 2.8947 . . no
C16 H2 2.6791 . . no
C18 H5 3.0416 . 4_554 no
C19 H5 2.7738 . 4_554 no
C20 H41A 2.9872 . 4_454 no
C20 H13A 2.7388 . . no
C20 H5 2.8462 . 4_554 no
C21 H34A 2.7986 . . no
C22 H7A 3.0867 . . no
C23 H14A 2.9725 . 4_554 no
C24 H13B 2.9007 . 4_554 no
C26 H34A 2.8113 . . no
C27 H40A 2.7518 . . no
C27 H26A 3.0400 . . no
C28 H9A 3.0706 . 1_655 no
C28 H26A 3.0059 . . no
C32 H16 2.8338 . . no
C32 H40A 2.6641 . . no
C33 H28A 2.5438 . . no
C33 H12A 3.0630 . . no
C33 H44A 2.9049 . . no
C34 H12A 2.9516 . . no
C34 H28A 3.0871 . . no
C38 H28A 2.7872 . . no
C38 H44A 3.0082 . . no
C39 H38A 2.6540 . . no
C39 H4 3.0903 . . no
C41 H30A 2.9427 . 4_555 no
C41 H19A 3.0477 . 4_655 no
C41 H20A 3.0756 . 4_655 no
C44 H4 3.0196 . . no
C44 H38A 2.7929 . . no
H2 F3 2.8473 . . no
H2 C13 2.8979 . . no
H2 C15 2.8947 . . no
H2 C16 2.6791 . . no
H2 H13A 2.3687 . . no
H2 H16 2.4242 . . no
H3 F6 2.6078 . . no
H3 H32A 2.5779 . . no
H4 C39 3.0903 . . no
H4 C44 3.0196 . . no
H5 C19 2.7738 . 4_555 no
H5 C14 2.8508 . . no
H5 H14B 2.3449 . . no
H5 C18 3.0416 . 4_555 no
H5 C20 2.8462 . 4_555 no
H7A C22 3.0867 . . no
H7A H9A 2.5427 . . no
H7A H13C 2.5296 . . no
H7A H20A 2.5915 . . no
H7A H22A 2.4842 . . no
H9A C28 3.0706 . 1_455 no
H9A H7A 2.5427 . . no
H12A C33 3.0630 . . no
H12A C34 2.9516 . . no
H13A H2 2.3687 . . no
H13A C20 2.7388 . . no
H13A C15 2.5841 . . no
H13A P1 3.1015 . . no
H13A C2 2.7984 . . no
H13B C24 2.9007 . 4_555 no
H13B H14A 2.4609 . . no
H13C H7A 2.5296 . . no
H13C H14C 2.4786 . . no
H14A H13B 2.4609 . . no
H14A C23 2.9725 . 4_555 no
H14B C5 2.7793 . . no
H14B C8 2.5186 . . no
H14B C9 2.7848 . . no
H14B H5 2.3449 . . no
H14C H13C 2.4786 . . no
H14C F6 2.8232 . 1_455 no
H16 H2 2.4242 . . no
H16 Ru1 3.5346 . . no
H16 F3 2.7660 . . no
H16 C2 3.0489 . . no
H16 C32 2.8338 . . no
H16 H32A 2.5357 . . no
H19A C41 3.0477 . 4_454 no
H20A C7 3.0961 . . no
H20A H7A 2.5915 . . no
H20A C41 3.0756 . 4_454 no
H20A H41A 2.3155 . 4_454 no
H22A C7 2.8213 . . no
H22A C9 2.9089 . . no
H22A H7A 2.4842 . . no
H22A C8 2.7430 . . no
H23A F4 2.6748 . 4_454 no
H26A C28 3.0059 . . no
H26A C27 3.0400 . . no
H28A C38 2.7872 . . no
H28A C34 3.0871 . . no
H28A C33 2.5438 . . no
H30A C41 2.9427 . 4_554 no
H32A Ru1 3.3959 . . no
H32A F6 2.7940 . . no
H32A C3 3.0818 . . no
H32A H3 2.5779 . . no
H32A H16 2.5357 . . no
H32A H40A 2.4955 . . no
H34A C12 2.9037 . . no
H34A Ru1 3.5262 . . no
H34A N1 2.8527 . . no
H34A C21 2.7986 . . no
H34A C26 2.8113 . . no
H36A C10 3.0717 . 3_666 no
H38A C44 2.7929 . . no
H38A C39 2.6540 . . no
H40A C27 2.7518 . . no
H40A C32 2.6641 . . no
H40A H32A 2.4955 . . no
H41A C20 2.9872 . 4_655 no
H41A H20A 2.3155 . 4_655 no
H44A C33 2.9049 . . no
H44A C38 3.0082 . . no

loop_
_geom_torsion_atom_site_label_1
_geom_torsion_atom_site_label_2
_geom_torsion_atom_site_label_3
_geom_torsion_atom_site_label_4
_geom_torsion
_geom_torsion_site_symmetry_1
_geom_torsion_site_symmetry_2
_geom_torsion_site_symmetry_3
_geom_torsion_site_symmetry_4
_geom_torsion_publ_flag
P2 Ru1 P1 C7 -148.3(3) . . . . no
P2 Ru1 P1 C15 98.6(3) . . . . no
P2 Ru1 P1 C21 -38.9(3) . . . . no
N1 Ru1 P1 C7 -49.8(4) . . . . no
N1 Ru1 P1 C15 -162.9(4) . . . . no
N1 Ru1 P1 C21 59.6(4) . . . . no
C1 Ru1 P1 C7 42.7(4) . . . . no
C1 Ru1 P1 C15 -70.4(4) . . . . no
C1 Ru1 P1 C21 152.1(4) . . . . no
C2 Ru1 P1 C7 81.4(4) . . . . no
C2 Ru1 P1 C15 -31.7(4) . . . . no
C2 Ru1 P1 C21 -169.1(4) . . . . no
C3 Ru1 P1 C7 98.5(4) . . . . no
C3 Ru1 P1 C15 -14.6(4) . . . . no
C3 Ru1 P1 C21 -152.0(4) . . . . no
C4 Ru1 P1 C7 60.3(5) . . . . no
C4 Ru1 P1 C15 -52.7(5) . . . . no
C4 Ru1 P1 C21 169.8(5) . . . . no
C5 Ru1 P1 C7 25.3(4) . . . . no
C5 Ru1 P1 C15 -87.8(4) . . . . no
C5 Ru1 P1 C21 134.8(4) . . . . no
P1 Ru1 P2 C27 -50.8(3) . . . . no
P1 Ru1 P2 C33 74.0(3) . . . . no
P1 Ru1 P2 C39 -168.1(3) . . . . no
N1 Ru1 P2 C27 -130.6(3) . . . . no
N1 Ru1 P2 C33 -5.8(4) . . . . no
N1 Ru1 P2 C39 112.2(3) . . . . no
C2 Ru1 P2 C27 49.1(4) . . . . no
C2 Ru1 P2 C33 173.9(4) . . . . no
C2 Ru1 P2 C39 -68.1(4) . . . . no
C3 Ru1 P2 C27 75.6(3) . . . . no
C3 Ru1 P2 C33 -159.6(4) . . . . no
C3 Ru1 P2 C39 -41.7(3) . . . . no
C4 Ru1 P2 C27 113.7(3) . . . . no
C4 Ru1 P2 C33 -121.6(4) . . . . no
C4 Ru1 P2 C39 -3.6(3) . . . . no
C5 Ru1 P2 C27 137.0(4) . . . . no
C5 Ru1 P2 C33 -98.2(4) . . . . no
C5 Ru1 P2 C39 19.7(4) . . . . no
P1 Ru1 N1 C8 41.5(5) . . . . no
P1 Ru1 N1 C12 -149.9(7) . . . . no
P2 Ru1 N1 C8 145.9(5) . . . . no
P2 Ru1 N1 C12 -45.4(7) . . . . no
C1 Ru1 N1 C8 -43.0(6) . . . . no
C1 Ru1 N1 C12 125.7(7) . . . . no
C2 Ru1 N1 C8 -33.8(7) . . . . no
C2 Ru1 N1 C12 134.9(7) . . . . no
C3 Ru1 N1 C8 -84.8(7) . . . . no
C3 Ru1 N1 C12 83.9(8) . . . . no
C4 Ru1 N1 C8 -105.1(6) . . . . no
C4 Ru1 N1 C12 63.6(7) . . . . no
C5 Ru1 N1 C8 -80.3(6) . . . . no
C5 Ru1 N1 C12 88.4(7) . . . . no
P1 Ru1 C1 C2 91.7(4) . . . . no
P1 Ru1 C1 C5 -154.9(5) . . . . no
P1 Ru1 C1 C6 -30.9(5) . . . . no
N1 Ru1 C1 C2 168.6(4) . . . . no
N1 Ru1 C1 C5 -78.0(5) . . . . no
N1 Ru1 C1 C6 46.0(5) . . . . no
C2 Ru1 C1 C5 113.4(6) . . . . no
C2 Ru1 C1 C6 -122.5(7) . . . . no
C3 Ru1 C1 C2 -36.0(4) . . . . no
C3 Ru1 C1 C5 77.4(5) . . . . no
C3 Ru1 C1 C6 -158.5(6) . . . . no
C4 Ru1 C1 C2 -77.7(4) . . . . no
C4 Ru1 C1 C5 35.7(5) . . . . no
C4 Ru1 C1 C6 159.8(6) . . . . no
C5 Ru1 C1 C2 -113.4(6) . . . . no
C5 Ru1 C1 C6 124.1(7) . . . . no
P1 Ru1 C2 C1 -85.5(4) . . . . no
P1 Ru1 C2 C3 155.3(4) . . . . no
P2 Ru1 C2 C1 165.6(3) . . . . no
P2 Ru1 C2 C3 46.4(5) . . . . no
N1 Ru1 C2 C1 -14.8(5) . . . . no
N1 Ru1 C2 C3 -134.0(5) . . . . no
C1 Ru1 C2 C3 -119.2(6) . . . . no
C3 Ru1 C2 C1 119.2(6) . . . . no
C4 Ru1 C2 C1 81.7(5) . . . . no
C4 Ru1 C2 C3 -37.5(5) . . . . no
C5 Ru1 C2 C1 39.6(4) . . . . no
C5 Ru1 C2 C3 -79.6(5) . . . . no
P1 Ru1 C3 C2 -29.0(5) . . . . no
P1 Ru1 C3 C4 -146.3(4) . . . . no
P2 Ru1 C3 C2 -145.3(4) . . . . no
P2 Ru1 C3 C4 97.4(4) . . . . no
N1 Ru1 C3 C2 85.1(6) . . . . no
N1 Ru1 C3 C4 -32.2(7) . . . . no
C1 Ru1 C3 C2 37.3(4) . . . . no
C1 Ru1 C3 C4 -79.9(5) . . . . no
C2 Ru1 C3 C4 -117.3(7) . . . . no
C4 Ru1 C3 C2 117.3(7) . . . . no
C5 Ru1 C3 C2 80.1(5) . . . . no
C5 Ru1 C3 C4 -37.2(5) . . . . no
P1 Ru1 C4 C3 61.3(7) . . . . no
P1 Ru1 C4 C5 -56.2(6) . . . . no
P2 Ru1 C4 C3 -90.5(4) . . . . no
P2 Ru1 C4 C5 151.9(4) . . . . no
N1 Ru1 C4 C3 161.2(4) . . . . no
N1 Ru1 C4 C5 43.7(5) . . . . no
C1 Ru1 C4 C3 81.0(5) . . . . no
C1 Ru1 C4 C5 -36.5(4) . . . . no
C2 Ru1 C4 C3 37.4(4) . . . . no
C2 Ru1 C4 C5 -80.2(5) . . . . no
C3 Ru1 C4 C5 -117.6(6) . . . . no
C5 Ru1 C4 C3 117.6(6) . . . . no
P1 Ru1 C5 C1 28.9(5) . . . . no
P1 Ru1 C5 C4 148.8(4) . . . . no
P2 Ru1 C5 C1 -159.7(4) . . . . no
P2 Ru1 C5 C4 -39.8(5) . . . . no
N1 Ru1 C5 C1 100.3(5) . . . . no
N1 Ru1 C5 C4 -139.8(5) . . . . no
C1 Ru1 C5 C4 119.9(6) . . . . no
C2 Ru1 C5 C1 -40.3(4) . . . . no
C2 Ru1 C5 C4 79.6(5) . . . . no
C3 Ru1 C5 C1 -82.6(5) . . . . no
C3 Ru1 C5 C4 37.4(4) . . . . no
C4 Ru1 C5 C1 -119.9(6) . . . . no
C7 P1 C15 C20 45.5(8) . . . . no
C7 P1 C15 C16 -135.2(7) . . . . no
Ru1 P1 C21 C22 -101.6(7) . . . . no
C21 P1 C15 C16 113.0(7) . . . . no
C21 P1 C15 C20 -66.4(7) . . . . no
Ru1 P1 C7 C6 -58.4(5) . . . . no
Ru1 P1 C7 C8 60.0(5) . . . . no
C15 P1 C7 C6 68.8(6) . . . . no
C15 P1 C7 C8 -172.8(5) . . . . no
C21 P1 C7 C6 176.6(5) . . . . no
C21 P1 C7 C8 -65.1(6) . . . . no
Ru1 P1 C15 C16 -32.1(8) . . . . no
Ru1 P1 C15 C20 148.6(6) . . . . no
C7 P1 C21 C26 174.0(6) . . . . no
C15 P1 C21 C22 112.6(7) . . . . no
C15 P1 C21 C26 -72.2(7) . . . . no
C7 P1 C21 C22 -1.2(8) . . . . no
Ru1 P1 C21 C26 73.6(7) . . . . no
Ru1 P2 C39 C40 98.4(7) . . . . no
C39 P2 C33 C38 27.5(8) . . . . no
C27 P2 C33 C34 95.9(7) . . . . no
C27 P2 C33 C38 -79.8(8) . . . . no
C39 P2 C33 C34 -156.8(7) . . . . no
Ru1 P2 C27 C28 132.2(6) . . . . no
Ru1 P2 C27 C32 -41.8(6) . . . . no
C33 P2 C27 C28 -3.2(7) . . . . no
C33 P2 C27 C32 -177.1(6) . . . . no
C39 P2 C27 C28 -108.2(7) . . . . no
C39 P2 C27 C32 77.9(6) . . . . no
Ru1 P2 C33 C34 -35.4(8) . . . . no
Ru1 P2 C33 C38 148.9(6) . . . . no
C33 P2 C39 C44 53.6(7) . . . . no
C27 P2 C39 C40 -26.2(8) . . . . no
C27 P2 C39 C44 158.1(7) . . . . no
Ru1 P2 C39 C44 -77.3(7) . . . . no
C33 P2 C39 C40 -130.8(7) . . . . no
Ru1 N1 C8 C7 -8.1(9) . . . . no
Ru1 N1 C8 C9 170.5(6) . . . . no
C12 N1 C8 C7 -178.0(7) . . . . no
C12 N1 C8 C9 0.6(12) . . . . no
Ru1 N1 C12 C11 -167.4(7) . . . . no
C8 N1 C12 C11 0.9(12) . . . . no
C5 C1 C2 Ru1 -64.8(5) . . . . no
Ru1 C1 C2 C3 63.6(6) . . . . no
C6 C1 C2 C3 170.0(7) . . . . no
C5 C1 C2 C3 -1.2(9) . . . . no
C6 C1 C2 Ru1 106.4(7) . . . . no
C2 C1 C5 C4 1.3(9) . . . . no
C6 C1 C5 Ru1 -107.3(7) . . . . no
C6 C1 C5 C4 -169.7(7) . . . . no
Ru1 C1 C6 C7 -0.5(7) . . . . no
Ru1 C1 C6 C13 121.3(6) . . . . no
Ru1 C1 C6 C14 -119.1(6) . . . . no
C2 C1 C6 C7 -83.9(9) . . . . no
C2 C1 C6 C13 37.9(10) . . . . no
C2 C1 C6 C14 157.5(8) . . . . no
C5 C1 C6 C7 85.3(9) . . . . no
C5 C1 C6 C13 -152.9(8) . . . . no
C5 C1 C6 C14 -33.3(10) . . . . no
Ru1 C1 C5 C4 -62.5(6) . . . . no
C2 C1 C5 Ru1 63.8(5) . . . . no
Ru1 C2 C3 C4 62.1(5) . . . . no
C1 C2 C3 C4 0.7(9) . . . . no
C1 C2 C3 Ru1 -61.4(6) . . . . no
C2 C3 C4 Ru1 -60.1(6) . . . . no
C2 C3 C4 C5 0.2(10) . . . . no
Ru1 C3 C4 C5 60.2(5) . . . . no
Ru1 C4 C5 C1 60.1(6) . . . . no
C3 C4 C5 C1 -0.9(9) . . . . no
C3 C4 C5 Ru1 -61.1(5) . . . . no
C1 C6 C7 P1 42.2(7) . . . . no
C13 C6 C7 P1 -78.5(7) . . . . no
C13 C6 C7 C8 169.8(7) . . . . no
C14 C6 C7 P1 160.5(6) . . . . no
C14 C6 C7 C8 48.8(9) . . . . no
C1 C6 C7 C8 -69.5(8) . . . . no
P1 C7 C8 N1 -38.5(8) . . . . no
P1 C7 C8 C9 142.9(7) . . . . no
C6 C7 C8 C9 -99.2(9) . . . . no
C6 C7 C8 N1 79.4(9) . . . . no
C7 C8 C9 C10 177.5(8) . . . . no
N1 C8 C9 C10 -1.0(13) . . . . no
C8 C9 C10 C11 0.0(14) . . . . no
C9 C10 C11 C12 1.4(15) . . . . no
C10 C11 C12 N1 -1.9(14) . . . . no
P1 C15 C16 C17 -179.0(7) . . . . no
P1 C15 C20 C19 -180.0(7) . . . . no
C16 C15 C20 C19 0.6(12) . . . . no
C20 C15 C16 C17 0.4(13) . . . . no
C15 C16 C17 C18 -0.8(14) . . . . no
C16 C17 C18 C19 0.3(15) . . . . no
C17 C18 C19 C20 0.7(14) . . . . no
C18 C19 C20 C15 -1.1(14) . . . . no
P1 C21 C26 C25 -174.4(8) . . . . no
C22 C21 C26 C25 1.3(13) . . . . no
C26 C21 C22 C23 -0.7(13) . . . . no
P1 C21 C22 C23 174.6(8) . . . . no
C21 C22 C23 C24 -0.9(17) . . . . no
C22 C23 C24 C25 1.9(18) . . . . no
C23 C24 C25 C26 -1.2(17) . . . . no
C24 C25 C26 C21 -0.4(16) . . . . no
C32 C27 C28 C29 1.7(11) . . . . no
P2 C27 C28 C29 -172.2(6) . . . . no
C28 C27 C32 C31 1.3(12) . . . . no
P2 C27 C32 C31 175.5(6) . . . . no
C27 C28 C29 C30 -2.5(13) . . . . no
C28 C29 C30 C31 0.1(13) . . . . no
C29 C30 C31 C32 2.9(14) . . . . no
C30 C31 C32 C27 -3.6(13) . . . . no
P2 C33 C34 C35 -175.8(7) . . . . no
C34 C33 C38 C37 0.4(13) . . . . no
P2 C33 C38 C37 176.2(8) . . . . no
C38 C33 C34 C35 0.3(12) . . . . no
C33 C34 C35 C36 -0.4(15) . . . . no
C34 C35 C36 C37 0.0(17) . . . . no
C35 C36 C37 C38 0.6(17) . . . . no
C36 C37 C38 C33 -0.8(15) . . . . no
P2 C39 C40 C41 -174.2(7) . . . . no
C40 C39 C44 C43 0.1(14) . . . . no
C44 C39 C40 C41 1.4(13) . . . . no
P2 C39 C44 C43 176.0(8) . . . . no
C39 C40 C41 C42 -2.0(15) . . . . no
C40 C41 C42 C43 0.9(16) . . . . no
C41 C42 C43 C44 0.7(17) . . . . no
C42 C43 C44 C39 -1.2(16) . . . . no
